data_7051816
loop_
_publ_author_name
'Zaitsev, Kirill V.'
'Bermeshev, Maxim V.'
'Samsonov, Alexey A.'
'Oprunenko, Juri F.'
'Churakov, Andrei V.'
'Howard, Judith A. L.'
'Karlov, Sergey S.'
'Zaitseva, Galina S.'

_publ_section_title
;
 Titanium complexes based on chiral enantiopure dialkanolamines:
 synthesis, structures and catalytic activity
;
_journal_issue 8
_journal_name_full 'New Journal of Chemistry'
_journal_page_first 1415
_journal_paper_doi 10.1039/b714739b
_journal_volume 32
_journal_year 2008
_chemical_absolute_configuration ad
_chemical_formula_moiety 'C42 H50 N2 O4 Ti'
_chemical_formula_sum 'C42 H50 N2 O4 Ti'
_chemical_formula_weight 694.74
_chemical_name_systematic
;
?
;
_space_group_IT_number 19
_symmetry_cell_setting orthorhombic
_symmetry_space_group_name_Hall 'P 2ac 2ab'
_symmetry_space_group_name_H-M 'P 21 21 21'
_atom_sites_solution_hydrogens geom
_atom_sites_solution_primary direct
_atom_sites_solution_secondary difmap
_audit_creation_method SHELXL-97
_cell_angle_alpha 90.00
_cell_angle_beta 90.00
_cell_angle_gamma 90.00
_cell_formula_units_Z 4
_cell_length_a 11.096(2)
_cell_length_b 12.761(2)
_cell_length_c 26.595(5)
_cell_measurement_reflns_used 5397
_cell_measurement_temperature 120(2)
_cell_measurement_theta_max 25.771
_cell_measurement_theta_min 2.205
_cell_volume 3765.7(11)
_computing_structure_refinement 'SHELXL-97 (Sheldrick, 1997)'
_computing_structure_solution 'SHELXS-97 (Sheldrick, 1990)'
_diffrn_ambient_temperature 120(2)
_diffrn_measured_fraction_theta_full 0.994
_diffrn_measured_fraction_theta_max 0.994
_diffrn_measurement_device_type 'Bruker SMART APEX'
_diffrn_measurement_method \w
_diffrn_radiation_monochromator graphite
_diffrn_radiation_source 'fine-focus sealed tube'
_diffrn_radiation_type MoK\a
_diffrn_radiation_wavelength 0.71073
_diffrn_reflns_av_R_equivalents 0.0502
_diffrn_reflns_av_sigmaI/netI 0.0698
_diffrn_reflns_limit_h_max 14
_diffrn_reflns_limit_h_min -14
_diffrn_reflns_limit_k_max 16
_diffrn_reflns_limit_k_min -16
_diffrn_reflns_limit_l_max 35
_diffrn_reflns_limit_l_min -26
_diffrn_reflns_number 24191
_diffrn_reflns_theta_full 27.99
_diffrn_reflns_theta_max 27.99
_diffrn_reflns_theta_min 2.43
_diffrn_standards_decay_% 0
_diffrn_standards_interval_time 0
_diffrn_standards_number 0
_exptl_absorpt_coefficient_mu 0.270
_exptl_absorpt_correction_T_max 0.9530
_exptl_absorpt_correction_T_min 0.9355
_exptl_absorpt_correction_type multi-scan
_exptl_absorpt_process_details 'SADABS (Bruker, 2004)'
_exptl_crystal_colour colourless
_exptl_crystal_density_diffrn 1.225
_exptl_crystal_density_method 'not measured'
_exptl_crystal_description block
_exptl_crystal_F_000 1480
_exptl_crystal_size_max 0.25
_exptl_crystal_size_mid 0.20
_exptl_crystal_size_min 0.18
_refine_diff_density_max 0.472
_refine_diff_density_min -0.922
_refine_diff_density_rms 0.059
_refine_ls_abs_structure_details 'Flack H D (1983), Acta Cryst. A39, 876-881'
_refine_ls_abs_structure_Flack 0.00(2)
_refine_ls_extinction_method none
_refine_ls_goodness_of_fit_ref 1.018
_refine_ls_hydrogen_treatment constr
_refine_ls_matrix_type full
_refine_ls_number_parameters 446
_refine_ls_number_reflns 9038
_refine_ls_number_restraints 0
_refine_ls_restrained_S_all 1.018
_refine_ls_R_factor_all 0.0638
_refine_ls_R_factor_gt 0.0514
_refine_ls_shift/su_max 0.001
_refine_ls_shift/su_mean 0.000
_refine_ls_structure_factor_coef Fsqd
_refine_ls_weighting_details 'calc w=1/[\s^2^(Fo^2^)+(0.0498P)^2^+0.0000P] where P=(Fo^2^+2Fc^2^)/3'
_refine_ls_weighting_scheme calc
_refine_ls_wR_factor_gt 0.1018
_refine_ls_wR_factor_ref 0.1058
_reflns_number_gt 7506
_reflns_number_total 9038
_reflns_threshold_expression I>2\s(I)
_cod_data_source_file b714739b.txt
_cod_data_source_block f
_cod_original_cell_volume 3766.0(12)
_cod_database_code 7051816

loop_
_symmetry_equiv_pos_as_xyz
'x, y, z'
'-x+1/2, -y, z+1/2'
'-x, y+1/2, -z+1/2'
'x+1/2, -y+1/2, -z'

loop_
_atom_site_label
_atom_site_type_symbol
_atom_site_fract_x
_atom_site_fract_y
_atom_site_fract_z
_atom_site_U_iso_or_equiv
_atom_site_adp_type
_atom_site_occupancy
_atom_site_symmetry_multiplicity
_atom_site_calc_flag
_atom_site_refinement_flags
_atom_site_disorder_assembly
_atom_site_disorder_group
Ti Ti 0.56234(4) 0.51144(3) 0.886988(16) 0.01843(10) Uani 1 1 d . . .
N1 N 0.74647(17) 0.47723(15) 0.93054(7) 0.0228(4) Uani 1 1 d . . .
N2 N 0.51026(18) 0.61117(15) 0.80975(8) 0.0246(5) Uani 1 1 d . . .
O11 O 0.40604(14) 0.47254(11) 0.86828(6) 0.0206(3) Uani 1 1 d . . .
O12 O 0.59116(15) 0.65038(11) 0.90091(6) 0.0245(4) Uani 1 1 d . . .
O21 O 0.52018(14) 0.45658(12) 0.95002(6) 0.0216(4) Uani 1 1 d . . .
O22 O 0.65554(16) 0.43496(13) 0.84282(6) 0.0291(4) Uani 1 1 d . . .
C11 C 0.3260(2) 0.51090(18) 0.83232(8) 0.0202(5) Uani 1 1 d . . .
C12 C 0.4013(2) 0.55852(19) 0.78855(9) 0.0253(6) Uani 1 1 d . . .
H12A H 0.3517 0.6094 0.7688 0.030 Uiso 1 1 calc R . .
C13 C 0.4576(2) 0.4761(2) 0.75369(10) 0.0343(6) Uani 1 1 d . . .
H13A H 0.4853 0.4144 0.7730 0.041 Uiso 1 1 calc R . .
H13B H 0.3991 0.4528 0.7279 0.041 Uiso 1 1 calc R . .
C14 C 0.5632(3) 0.5328(3) 0.72965(11) 0.0506(8) Uani 1 1 d . . .
H14A H 0.5380 0.5689 0.6984 0.061 Uiso 1 1 calc R . .
H14B H 0.6290 0.4832 0.7215 0.061 Uiso 1 1 calc R . .
C15 C 0.6038(3) 0.6119(2) 0.76941(10) 0.0346(7) Uani 1 1 d . . .
H15A H 0.6832 0.5917 0.7833 0.041 Uiso 1 1 calc R . .
H15B H 0.6108 0.6828 0.7545 0.041 Uiso 1 1 calc R . .
C16 C 0.4850(2) 0.71650(18) 0.83041(10) 0.0266(6) Uani 1 1 d . . .
H16A H 0.4020 0.7185 0.8440 0.032 Uiso 1 1 calc R . .
H16B H 0.4909 0.7693 0.8032 0.032 Uiso 1 1 calc R . .
C17 C 0.5749(2) 0.74323(17) 0.87221(9) 0.0269(5) Uani 1 1 d . . .
C18 C 0.6955(3) 0.7823(2) 0.85367(11) 0.0367(7) Uani 1 1 d . . .
H18A H 0.7329 0.7288 0.8324 0.055 Uiso 1 1 calc R . .
H18B H 0.7479 0.7969 0.8825 0.055 Uiso 1 1 calc R . .
H18C H 0.6839 0.8467 0.8341 0.055 Uiso 1 1 calc R . .
C19 C 0.5172(3) 0.8261(2) 0.90697(11) 0.0372(7) Uani 1 1 d . . .
H19A H 0.5736 0.8438 0.9341 0.056 Uiso 1 1 calc R . .
H19B H 0.4428 0.7979 0.9214 0.056 Uiso 1 1 calc R . .
H19C H 0.4988 0.8892 0.8875 0.056 Uiso 1 1 calc R . .
C21 C 0.5888(2) 0.42143(17) 0.99091(9) 0.0205(5) Uani 1 1 d . . .
C22 C 0.7165(2) 0.47069(18) 0.98530(9) 0.0221(5) Uani 1 1 d . . .
H22A H 0.7779 0.4277 1.0035 0.026 Uiso 1 1 calc R . .
C23 C 0.7232(2) 0.58540(18) 1.00203(10) 0.0255(6) Uani 1 1 d . . .
H23A H 0.6472 0.6227 0.9942 0.031 Uiso 1 1 calc R . .
H23B H 0.7390 0.5906 1.0386 0.031 Uiso 1 1 calc R . .
C24 C 0.8280(2) 0.6305(2) 0.97180(10) 0.0307(6) Uani 1 1 d . . .
H24A H 0.8113 0.7040 0.9622 0.037 Uiso 1 1 calc R . .
H24B H 0.9033 0.6284 0.9917 0.037 Uiso 1 1 calc R . .
C25 C 0.8392(2) 0.56161(19) 0.92515(10) 0.0288(6) Uani 1 1 d . . .
H25A H 0.8242 0.6032 0.8944 0.035 Uiso 1 1 calc R . .
H25B H 0.9209 0.5308 0.9230 0.035 Uiso 1 1 calc R . .
C26 C 0.7861(2) 0.37650(19) 0.90802(10) 0.0287(6) Uani 1 1 d . . .
H26A H 0.7411 0.3178 0.9236 0.034 Uiso 1 1 calc R . .
H26B H 0.8730 0.3657 0.9146 0.034 Uiso 1 1 calc R . .
C27 C 0.7634(2) 0.3778(2) 0.85115(10) 0.0305(6) Uani 1 1 d . . .
C28 C 0.8650(3) 0.4276(3) 0.82104(12) 0.0441(8) Uani 1 1 d . . .
H28A H 0.8456 0.4246 0.7851 0.066 Uiso 1 1 calc R . .
H28B H 0.9401 0.3894 0.8273 0.066 Uiso 1 1 calc R . .
H28C H 0.8748 0.5008 0.8313 0.066 Uiso 1 1 calc R . .
C29 C 0.7439(3) 0.2647(2) 0.83271(12) 0.0492(8) Uani 1 1 d . . .
H29A H 0.7246 0.2653 0.7968 0.074 Uiso 1 1 calc R . .
H29B H 0.6771 0.2328 0.8514 0.074 Uiso 1 1 calc R . .
H29C H 0.8175 0.2238 0.8383 0.074 Uiso 1 1 calc R . .
C31 C 0.5889(2) 0.30031(18) 0.99185(9) 0.0205(5) Uani 1 1 d . . .
C32 C 0.6538(2) 0.24410(19) 1.02753(10) 0.0286(6) Uani 1 1 d . . .
H32A H 0.7029 0.2811 1.0508 0.034 Uiso 1 1 calc R . .
C33 C 0.6492(3) 0.13614(19) 1.03021(11) 0.0344(7) Uani 1 1 d . . .
H33A H 0.6933 0.0997 1.0553 0.041 Uiso 1 1 calc R . .
C34 C 0.5793(3) 0.0815(2) 0.99579(11) 0.0360(7) Uani 1 1 d . . .
H34A H 0.5760 0.0072 0.9970 0.043 Uiso 1 1 calc R . .
C35 C 0.5143(2) 0.1355(2) 0.95955(11) 0.0340(7) Uani 1 1 d . . .
H35A H 0.4672 0.0981 0.9357 0.041 Uiso 1 1 calc R . .
C36 C 0.5179(2) 0.24423(19) 0.95805(10) 0.0262(6) Uani 1 1 d . . .
H36A H 0.4714 0.2808 0.9337 0.031 Uiso 1 1 calc R . .
C41 C 0.5269(2) 0.45415(17) 1.04034(9) 0.0218(5) Uani 1 1 d . . .
C42 C 0.4021(2) 0.46851(18) 1.04017(9) 0.0258(5) Uani 1 1 d . . .
H42A H 0.3587 0.4629 1.0095 0.031 Uiso 1 1 calc R . .
C43 C 0.3410(2) 0.4909(2) 1.08422(10) 0.0329(6) Uani 1 1 d . . .
H43A H 0.2561 0.5001 1.0834 0.039 Uiso 1 1 calc R . .
C44 C 0.4015(2) 0.50004(19) 1.12935(9) 0.0316(6) Uani 1 1 d . . .
H44A H 0.3587 0.5156 1.1594 0.038 Uiso 1 1 calc R . .
C45 C 0.5245(2) 0.48642(19) 1.13047(9) 0.0295(6) Uani 1 1 d . . .
H45A H 0.5670 0.4929 1.1613 0.035 Uiso 1 1 calc R . .
C46 C 0.5864(2) 0.46315(18) 1.08638(9) 0.0252(5) Uani 1 1 d . . .
H46A H 0.6712 0.4532 1.0876 0.030 Uiso 1 1 calc R . .
C51 C 0.2499(2) 0.41872(18) 0.81212(9) 0.0224(5) Uani 1 1 d . . .
C52 C 0.1752(2) 0.4292(2) 0.77009(10) 0.0294(6) Uani 1 1 d . . .
H52A H 0.1691 0.4950 0.7535 0.035 Uiso 1 1 calc R . .
C53 C 0.1101(2) 0.3442(2) 0.75256(10) 0.0316(6) Uani 1 1 d . . .
H53A H 0.0600 0.3521 0.7238 0.038 Uiso 1 1 calc R . .
C54 C 0.1171(2) 0.2485(2) 0.77623(11) 0.0365(7) Uani 1 1 d . . .
H54A H 0.0723 0.1903 0.7640 0.044 Uiso 1 1 calc R . .
C55 C 0.1898(3) 0.2381(2) 0.81781(11) 0.0361(7) Uani 1 1 d . . .
H55A H 0.1945 0.1726 0.8346 0.043 Uiso 1 1 calc R . .
C56 C 0.2562(2) 0.32231(19) 0.83549(10) 0.0277(6) Uani 1 1 d . . .
H56A H 0.3067 0.3136 0.8640 0.033 Uiso 1 1 calc R . .
C61 C 0.2403(2) 0.59097(17) 0.85773(9) 0.0206(5) Uani 1 1 d . . .
C62 C 0.1573(3) 0.6500(2) 0.83120(10) 0.0338(6) Uani 1 1 d . . .
H62A H 0.1519 0.6426 0.7957 0.041 Uiso 1 1 calc R . .
C63 C 0.0818(3) 0.7200(2) 0.85579(11) 0.0393(7) Uani 1 1 d . . .
H63A H 0.0246 0.7591 0.8369 0.047 Uiso 1 1 calc R . .
C64 C 0.0884(2) 0.73392(19) 0.90748(11) 0.0327(6) Uani 1 1 d . . .
H64A H 0.0374 0.7827 0.9241 0.039 Uiso 1 1 calc R . .
C65 C 0.1708(2) 0.67538(18) 0.93420(10) 0.0282(6) Uani 1 1 d . . .
H65A H 0.1761 0.6834 0.9696 0.034 Uiso 1 1 calc R . .
C66 C 0.2461(2) 0.60463(18) 0.90990(9) 0.0220(5) Uani 1 1 d . . .
H66A H 0.3024 0.5650 0.9290 0.026 Uiso 1 1 calc R . .

loop_
_atom_site_aniso_label
_atom_site_aniso_U_11
_atom_site_aniso_U_22
_atom_site_aniso_U_33
_atom_site_aniso_U_23
_atom_site_aniso_U_13
_atom_site_aniso_U_12
Ti 0.0202(2) 0.01600(18) 0.0191(2) -0.00141(16) 0.00196(18) -0.00130(16)
N1 0.0200(10) 0.0224(10) 0.0261(11) -0.0023(9) 0.0036(9) 0.0003(8)
N2 0.0285(11) 0.0241(10) 0.0213(11) -0.0010(9) 0.0023(9) -0.0084(9)
O11 0.0219(8) 0.0200(8) 0.0200(8) 0.0018(6) -0.0019(7) -0.0020(7)
O12 0.0337(10) 0.0175(8) 0.0222(9) 0.0016(6) -0.0004(7) -0.0047(7)
O21 0.0192(8) 0.0227(8) 0.0227(9) 0.0024(7) -0.0007(7) -0.0007(6)
O22 0.0247(9) 0.0358(10) 0.0269(10) -0.0080(8) 0.0048(8) 0.0055(8)
C11 0.0234(11) 0.0210(11) 0.0163(11) 0.0012(10) 0.0008(9) -0.0032(10)
C12 0.0289(14) 0.0287(13) 0.0182(13) 0.0024(10) -0.0003(11) -0.0093(11)
C13 0.0361(15) 0.0422(15) 0.0245(13) -0.0108(12) 0.0093(12) -0.0121(13)
C14 0.0489(18) 0.069(2) 0.0338(16) -0.0158(15) 0.0204(15) -0.0229(18)
C15 0.0398(16) 0.0415(16) 0.0224(14) 0.0035(12) 0.0080(12) -0.0126(13)
C16 0.0328(14) 0.0193(12) 0.0279(14) 0.0072(10) -0.0013(12) -0.0042(10)
C17 0.0329(14) 0.0197(11) 0.0281(14) 0.0036(9) -0.0041(11) -0.0062(11)
C18 0.0388(16) 0.0339(15) 0.0374(17) 0.0084(13) -0.0075(14) -0.0130(12)
C19 0.0508(18) 0.0217(13) 0.0392(17) -0.0063(11) -0.0100(14) -0.0003(12)
C21 0.0210(13) 0.0220(12) 0.0186(12) 0.0031(9) -0.0015(10) 0.0002(10)
C22 0.0228(12) 0.0225(12) 0.0210(13) -0.0002(9) -0.0050(10) 0.0023(10)
C23 0.0261(14) 0.0272(12) 0.0233(14) -0.0010(10) -0.0043(11) -0.0051(11)
C24 0.0269(14) 0.0316(14) 0.0335(16) -0.0036(12) -0.0020(12) -0.0068(11)
C25 0.0193(13) 0.0307(14) 0.0366(16) -0.0011(11) 0.0042(12) -0.0024(11)
C26 0.0257(14) 0.0235(12) 0.0368(16) -0.0046(11) 0.0084(12) 0.0051(11)
C27 0.0246(14) 0.0344(14) 0.0324(16) -0.0045(12) 0.0085(12) 0.0053(12)
C28 0.0298(16) 0.062(2) 0.0409(18) -0.0034(15) 0.0169(14) 0.0049(15)
C29 0.063(2) 0.0367(16) 0.048(2) -0.0153(14) 0.0068(17) 0.0059(16)
C31 0.0190(12) 0.0234(11) 0.0193(12) -0.0009(9) 0.0030(10) 0.0029(9)
C32 0.0374(15) 0.0225(12) 0.0258(14) -0.0002(11) -0.0007(12) 0.0044(11)
C33 0.0463(17) 0.0254(14) 0.0314(16) 0.0073(12) 0.0103(14) 0.0093(12)
C34 0.0408(17) 0.0219(13) 0.0453(18) -0.0013(12) 0.0189(15) 0.0016(12)
C35 0.0332(15) 0.0274(14) 0.0415(18) -0.0113(12) 0.0085(13) -0.0062(11)
C36 0.0260(13) 0.0265(13) 0.0261(14) -0.0008(11) 0.0048(11) 0.0002(11)
C41 0.0271(13) 0.0147(11) 0.0237(13) 0.0000(9) -0.0013(10) -0.0011(9)
C42 0.0272(13) 0.0273(13) 0.0228(13) -0.0044(10) -0.0033(11) 0.0040(10)
C43 0.0265(12) 0.0369(15) 0.0352(15) -0.0025(13) 0.0028(12) 0.0082(12)
C44 0.0404(15) 0.0294(14) 0.0250(13) -0.0033(11) 0.0053(11) 0.0095(12)
C45 0.0432(15) 0.0227(12) 0.0227(13) -0.0016(10) -0.0057(11) 0.0070(11)
C46 0.0253(13) 0.0240(12) 0.0264(13) 0.0020(10) -0.0054(11) 0.0053(10)
C51 0.0253(13) 0.0243(12) 0.0176(12) -0.0013(10) 0.0024(11) -0.0040(10)
C52 0.0300(15) 0.0309(14) 0.0271(14) -0.0036(11) 0.0007(12) -0.0038(11)
C53 0.0290(14) 0.0429(16) 0.0228(14) -0.0101(12) -0.0020(11) -0.0069(12)
C54 0.0316(15) 0.0405(16) 0.0375(17) -0.0171(13) 0.0073(13) -0.0135(13)
C55 0.0450(17) 0.0267(14) 0.0364(17) -0.0010(12) 0.0041(14) -0.0105(12)
C56 0.0307(14) 0.0268(13) 0.0257(14) -0.0021(11) 0.0015(12) -0.0068(11)
C61 0.0241(13) 0.0163(11) 0.0213(13) 0.0004(9) -0.0066(10) -0.0020(9)
C62 0.0408(16) 0.0334(15) 0.0271(15) -0.0049(12) -0.0135(13) 0.0043(13)
C63 0.0433(18) 0.0343(15) 0.0404(17) -0.0026(12) -0.0160(15) 0.0078(13)
C64 0.0316(15) 0.0240(13) 0.0426(16) -0.0046(11) 0.0013(13) 0.0040(11)
C65 0.0364(15) 0.0213(12) 0.0270(14) -0.0024(10) 0.0087(12) -0.0041(11)
C66 0.0262(13) 0.0191(12) 0.0207(13) 0.0035(10) -0.0028(11) -0.0038(10)

loop_
_atom_type_symbol
_atom_type_description
_atom_type_scat_dispersion_real
_atom_type_scat_dispersion_imag
_atom_type_scat_source
C C 0.0033 0.0016 'International Tables Vol C Tables 4.2.6.8 and 6.1.1.4'
H H 0.0000 0.0000 'International Tables Vol C Tables 4.2.6.8 and 6.1.1.4'
N N 0.0061 0.0033 'International Tables Vol C Tables 4.2.6.8 and 6.1.1.4'
O O 0.0106 0.0060 'International Tables Vol C Tables 4.2.6.8 and 6.1.1.4'
Ti Ti 0.2776 0.4457 'International Tables Vol C Tables 4.2.6.8 and 6.1.1.4'

loop_
_geom_angle_atom_site_label_1
_geom_angle_atom_site_label_2
_geom_angle_atom_site_label_3
_geom_angle
_geom_angle_site_symmetry_1
_geom_angle_site_symmetry_3
_geom_angle_publ_flag
O12 Ti O22 122.74(8) . . ?
O12 Ti O11 118.06(7) . . ?
O22 Ti O11 102.12(8) . . ?
O12 Ti O21 102.89(7) . . ?
O22 Ti O21 120.77(8) . . ?
O11 Ti O21 84.69(7) . . ?
O12 Ti N1 85.98(7) . . ?
O22 Ti N1 74.49(7) . . ?
O11 Ti N1 150.83(7) . . ?
O21 Ti N1 73.25(7) . . ?
O12 Ti N2 73.33(7) . . ?
O22 Ti N2 82.81(8) . . ?
O11 Ti N2 72.57(6) . . ?
O21 Ti N2 150.69(7) . . ?
N1 Ti N2 133.90(7) . . ?
C26 N1 C22 114.22(19) . . ?
C26 N1 C25 112.38(19) . . ?
C22 N1 C25 106.63(18) . . ?
C26 N1 Ti 102.47(15) . . ?
C22 N1 Ti 106.99(13) . . ?
C25 N1 Ti 114.22(15) . . ?
C16 N2 C12 113.3(2) . . ?
C16 N2 C15 113.11(19) . . ?
C12 N2 C15 107.15(19) . . ?
C16 N2 Ti 101.68(14) . . ?
C12 N2 Ti 105.65(14) . . ?
C15 N2 Ti 115.83(16) . . ?
C11 O11 Ti 132.83(13) . . ?
C17 O12 Ti 132.35(14) . . ?
C21 O21 Ti 132.64(14) . . ?
C27 O22 Ti 130.21(16) . . ?
O11 C11 C51 108.63(18) . . ?
O11 C11 C61 108.85(18) . . ?
C51 C11 C61 108.54(19) . . ?
O11 C11 C12 107.97(18) . . ?
C51 C11 C12 109.31(18) . . ?
C61 C11 C12 113.44(19) . . ?
N2 C12 C13 101.9(2) . . ?
N2 C12 C11 109.14(19) . . ?
C13 C12 C11 113.8(2) . . ?
N2 C12 H12A 110.6 . . ?
C13 C12 H12A 110.6 . . ?
C11 C12 H12A 110.6 . . ?
C14 C13 C12 104.0(2) . . ?
C14 C13 H13A 110.9 . . ?
C12 C13 H13A 110.9 . . ?
C14 C13 H13B 110.9 . . ?
C12 C13 H13B 110.9 . . ?
H13A C13 H13B 109.0 . . ?
C13 C14 C15 104.5(2) . . ?
C13 C14 H14A 110.8 . . ?
C15 C14 H14A 110.9 . . ?
C13 C14 H14B 110.9 . . ?
C15 C14 H14B 110.9 . . ?
H14A C14 H14B 108.9 . . ?
N2 C15 C14 106.7(2) . . ?
N2 C15 H15A 110.4 . . ?
C14 C15 H15A 110.4 . . ?
N2 C15 H15B 110.4 . . ?
C14 C15 H15B 110.4 . . ?
H15A C15 H15B 108.6 . . ?
N2 C16 C17 110.4(2) . . ?
N2 C16 H16A 109.6 . . ?
C17 C16 H16A 109.6 . . ?
N2 C16 H16B 109.6 . . ?
C17 C16 H16B 109.6 . . ?
H16A C16 H16B 108.1 . . ?
O12 C17 C18 109.8(2) . . ?
O12 C17 C16 106.66(18) . . ?
C18 C17 C16 114.4(2) . . ?
O12 C17 C19 107.6(2) . . ?
C18 C17 C19 109.7(2) . . ?
C16 C17 C19 108.5(2) . . ?
C17 C18 H18A 109.5 . . ?
C17 C18 H18B 109.5 . . ?
H18A C18 H18B 109.5 . . ?
C17 C18 H18C 109.5 . . ?
H18A C18 H18C 109.5 . . ?
H18B C18 H18C 109.5 . . ?
C17 C19 H19A 109.5 . . ?
C17 C19 H19B 109.5 . . ?
H19A C19 H19B 109.5 . . ?
C17 C19 H19C 109.5 . . ?
H19A C19 H19C 109.5 . . ?
H19B C19 H19C 109.5 . . ?
O21 C21 C41 109.44(18) . . ?
O21 C21 C31 109.45(18) . . ?
C41 C21 C31 104.92(18) . . ?
O21 C21 C22 106.91(18) . . ?
C41 C21 C22 112.21(19) . . ?
C31 C21 C22 113.87(19) . . ?
N1 C22 C23 102.64(18) . . ?
N1 C22 C21 108.54(18) . . ?
C23 C22 C21 113.7(2) . . ?
N1 C22 H22A 110.6 . . ?
C23 C22 H22A 110.6 . . ?
C21 C22 H22A 110.6 . . ?
C24 C23 C22 104.1(2) . . ?
C24 C23 H23A 110.9 . . ?
C22 C23 H23A 110.9 . . ?
C24 C23 H23B 110.9 . . ?
C22 C23 H23B 110.9 . . ?
H23A C23 H23B 109.0 . . ?
C25 C24 C23 105.9(2) . . ?
C25 C24 H24A 110.6 . . ?
C23 C24 H24A 110.6 . . ?
C25 C24 H24B 110.6 . . ?
C23 C24 H24B 110.6 . . ?
H24A C24 H24B 108.7 . . ?
N1 C25 C24 106.28(19) . . ?
N1 C25 H25A 110.5 . . ?
C24 C25 H25A 110.5 . . ?
N1 C25 H25B 110.5 . . ?
C24 C25 H25B 110.5 . . ?
H25A C25 H25B 108.7 . . ?
N1 C26 C27 109.9(2) . . ?
N1 C26 H26A 109.7 . . ?
C27 C26 H26A 109.7 . . ?
N1 C26 H26B 109.7 . . ?
C27 C26 H26B 109.7 . . ?
H26A C26 H26B 108.2 . . ?
O22 C27 C28 109.1(2) . . ?
O22 C27 C29 108.3(2) . . ?
C28 C27 C29 109.2(2) . . ?
O22 C27 C26 107.3(2) . . ?
C28 C27 C26 113.7(2) . . ?
C29 C27 C26 109.1(2) . . ?
C27 C28 H28A 109.5 . . ?
C27 C28 H28B 109.5 . . ?
H28A C28 H28B 109.5 . . ?
C27 C28 H28C 109.5 . . ?
H28A C28 H28C 109.5 . . ?
H28B C28 H28C 109.5 . . ?
C27 C29 H29A 109.5 . . ?
C27 C29 H29B 109.5 . . ?
H29A C29 H29B 109.5 . . ?
C27 C29 H29C 109.5 . . ?
H29A C29 H29C 109.5 . . ?
H29B C29 H29C 109.5 . . ?
C32 C31 C36 117.9(2) . . ?
C32 C31 C21 121.8(2) . . ?
C36 C31 C21 120.2(2) . . ?
C33 C32 C31 122.1(3) . . ?
C33 C32 H32A 119.0 . . ?
C31 C32 H32A 119.0 . . ?
C32 C33 C34 119.2(3) . . ?
C32 C33 H33A 120.4 . . ?
C34 C33 H33A 120.4 . . ?
C33 C34 C35 120.0(2) . . ?
C33 C34 H34A 120.0 . . ?
C35 C34 H34A 120.0 . . ?
C34 C35 C36 120.1(3) . . ?
C34 C35 H35A 120.0 . . ?
C36 C35 H35A 120.0 . . ?
C35 C36 C31 120.7(3) . . ?
C35 C36 H36A 119.6 . . ?
C31 C36 H36A 119.6 . . ?
C46 C41 C42 117.5(2) . . ?
C46 C41 C21 124.0(2) . . ?
C42 C41 C21 118.4(2) . . ?
C43 C42 C41 120.7(2) . . ?
C43 C42 H42A 119.7 . . ?
C41 C42 H42A 119.7 . . ?
C44 C43 C42 121.1(2) . . ?
C44 C43 H43A 119.5 . . ?
C42 C43 H43A 119.5 . . ?
C45 C44 C43 119.4(2) . . ?
C45 C44 H44A 120.3 . . ?
C43 C44 H44A 120.3 . . ?
C44 C45 C46 119.9(2) . . ?
C44 C45 H45A 120.0 . . ?
C46 C45 H45A 120.0 . . ?
C45 C46 C41 121.5(2) . . ?
C45 C46 H46A 119.2 . . ?
C41 C46 H46A 119.2 . . ?
C56 C51 C52 118.4(2) . . ?
C56 C51 C11 119.7(2) . . ?
C52 C51 C11 121.9(2) . . ?
C53 C52 C51 120.2(2) . . ?
C53 C52 H52A 119.9 . . ?
C51 C52 H52A 119.9 . . ?
C54 C53 C52 120.8(3) . . ?
C54 C53 H53A 119.6 . . ?
C52 C53 H53A 119.6 . . ?
C55 C54 C53 119.1(2) . . ?
C55 C54 H54A 120.5 . . ?
C53 C54 H54A 120.5 . . ?
C54 C55 C56 120.7(3) . . ?
C54 C55 H55A 119.6 . . ?
C56 C55 H55A 119.6 . . ?
C55 C56 C51 120.8(2) . . ?
C55 C56 H56A 119.6 . . ?
C51 C56 H56A 119.6 . . ?
C62 C61 C66 118.0(2) . . ?
C62 C61 C11 123.0(2) . . ?
C66 C61 C11 119.0(2) . . ?
C63 C62 C61 120.8(3) . . ?
C63 C62 H62A 119.6 . . ?
C61 C62 H62A 119.6 . . ?
C62 C63 C64 121.1(3) . . ?
C62 C63 H63A 119.5 . . ?
C64 C63 H63A 119.5 . . ?
C65 C64 C63 118.5(3) . . ?
C65 C64 H64A 120.8 . . ?
C63 C64 H64A 120.8 . . ?
C64 C65 C66 120.8(3) . . ?
C64 C65 H65A 119.6 . . ?
C66 C65 H65A 119.6 . . ?
C65 C66 C61 120.9(2) . . ?
C65 C66 H66A 119.6 . . ?
C61 C66 H66A 119.6 . . ?

loop_
_geom_bond_atom_site_label_1
_geom_bond_atom_site_label_2
_geom_bond_distance
_geom_bond_site_symmetry_2
_geom_bond_publ_flag
Ti O12 1.8393(16) . ?
Ti O22 1.8444(17) . ?
Ti O11 1.8714(16) . ?
Ti O21 1.8758(17) . ?
Ti N1 2.389(2) . ?
Ti N2 2.485(2) . ?
N1 C26 1.485(3) . ?
N1 C22 1.496(3) . ?
N1 C25 1.496(3) . ?
N2 C16 1.479(3) . ?
N2 C12 1.494(3) . ?
N2 C15 1.493(3) . ?
O11 C11 1.394(3) . ?
O12 C17 1.421(3) . ?
O21 C21 1.402(3) . ?
O22 C27 1.419(3) . ?
C11 C51 1.544(3) . ?
C11 C61 1.551(3) . ?
C11 C12 1.556(3) . ?
C12 C13 1.535(3) . ?
C12 H12A 1.0000 . ?
C13 C14 1.519(4) . ?
C13 H13A 0.9900 . ?
C13 H13B 0.9900 . ?
C14 C15 1.530(4) . ?
C14 H14A 0.9900 . ?
C14 H14B 0.9900 . ?
C15 H15A 0.9900 . ?
C15 H15B 0.9900 . ?
C16 C17 1.532(3) . ?
C16 H16A 0.9900 . ?
C16 H16B 0.9900 . ?
C17 C18 1.510(4) . ?
C17 C19 1.544(4) . ?
C18 H18A 0.9800 . ?
C18 H18B 0.9800 . ?
C18 H18C 0.9800 . ?
C19 H19A 0.9800 . ?
C19 H19B 0.9800 . ?
C19 H19C 0.9800 . ?
C21 C41 1.541(3) . ?
C21 C31 1.546(3) . ?
C21 C22 1.557(3) . ?
C22 C23 1.532(3) . ?
C22 H22A 1.0000 . ?
C23 C24 1.526(3) . ?
C23 H23A 0.9900 . ?
C23 H23B 0.9900 . ?
C24 C25 1.526(4) . ?
C24 H24A 0.9900 . ?
C24 H24B 0.9900 . ?
C25 H25A 0.9900 . ?
C25 H25B 0.9900 . ?
C26 C27 1.534(4) . ?
C26 H26A 0.9900 . ?
C26 H26B 0.9900 . ?
C27 C28 1.523(4) . ?
C27 C29 1.540(4) . ?
C28 H28A 0.9800 . ?
C28 H28B 0.9800 . ?
C28 H28C 0.9800 . ?
C29 H29A 0.9800 . ?
C29 H29B 0.9800 . ?
C29 H29C 0.9800 . ?
C31 C32 1.391(3) . ?
C31 C36 1.393(3) . ?
C32 C33 1.380(3) . ?
C32 H32A 0.9500 . ?
C33 C34 1.388(4) . ?
C33 H33A 0.9500 . ?
C34 C35 1.387(4) . ?
C34 H34A 0.9500 . ?
C35 C36 1.388(3) . ?
C35 H35A 0.9500 . ?
C36 H36A 0.9500 . ?
C41 C46 1.396(3) . ?
C41 C42 1.397(3) . ?
C42 C43 1.383(3) . ?
C42 H42A 0.9500 . ?
C43 C44 1.380(4) . ?
C43 H43A 0.9500 . ?
C44 C45 1.376(4) . ?
C44 H44A 0.9500 . ?
C45 C46 1.392(3) . ?
C45 H45A 0.9500 . ?
C46 H46A 0.9500 . ?
C51 C56 1.380(3) . ?
C51 C52 1.398(3) . ?
C52 C53 1.384(3) . ?
C52 H52A 0.9500 . ?
C53 C54 1.377(4) . ?
C53 H53A 0.9500 . ?
C54 C55 1.375(4) . ?
C54 H54A 0.9500 . ?
C55 C56 1.385(4) . ?
C55 H55A 0.9500 . ?
C56 H56A 0.9500 . ?
C61 C62 1.383(3) . ?
C61 C66 1.400(3) . ?
C62 C63 1.388(4) . ?
C62 H62A 0.9500 . ?
C63 C64 1.388(4) . ?
C63 H63A 0.9500 . ?
C64 C65 1.378(4) . ?
C64 H64A 0.9500 . ?
C65 C66 1.390(3) . ?
C65 H65A 0.9500 . ?
C66 H66A 0.9500 . ?
